data_2232324
loop_
_publ_author_name
'Moreno-Fuquen, Rodolfo'

_publ_section_title
;
 4-Nitrophenyl 4-bromobenzoate
;
_journal_coeditor_code HG5114
_journal_issue 11
_journal_name_full 'Acta Crystallographica Section E'
_journal_page_first o3114
_journal_paper_doi 10.1107/S1600536811043923
_journal_volume 67
_journal_year 2011
_chemical_formula_iupac 'C13 H8 Br N O4'
_chemical_formula_moiety 'C13 H8 Br N O4'
_chemical_formula_sum 'C13 H8 Br N O4'
_chemical_formula_weight 322.11
_chemical_melting_point 431.0(10)
_chemical_name_systematic
;
4-Nitrophenyl 4-bromobenzoate
;
_space_group_IT_number 14
_symmetry_cell_setting monoclinic
_symmetry_space_group_name_Hall '-P 2ybc'
_symmetry_space_group_name_H-M 'P 1 21/c 1'
_atom_sites_solution_hydrogens geom
_atom_sites_solution_primary direct
_atom_sites_solution_secondary difmap
_audit_creation_method SHELXL-97
_cell_angle_alpha 90.00
_cell_angle_beta 99.024(3)
_cell_angle_gamma 90.00
_cell_formula_units_Z 4
_cell_length_a 8.8177(4)
_cell_length_b 9.5279(5)
_cell_length_c 14.9394(5)
_cell_measurement_reflns_used 5487
_cell_measurement_temperature 293
_cell_measurement_theta_max 27.103
_cell_measurement_theta_min 2.91
_cell_volume 1239.59(10)
_computing_cell_refinement 'SCALEPACK (Otwinowski & Minor, 1997)'
_computing_data_collection 'COLLECT (Nonius, 1998)'
_computing_data_reduction 'DENZO and SCALEPACK (Otwinowski & Minor, 1997)'
_computing_molecular_graphics 'ORTEP-3 for Windows (Farrugia, 1997) and Mercury (Macrae <i>et al.</i>, 2006)'
_computing_publication_material 'WinGX (Farrugia, 1999)'
_computing_structure_refinement 'SHELXL97 (Sheldrick, 2008)'
_computing_structure_solution 'SHELXS97 (Sheldrick, 2008)'
_diffrn_ambient_temperature 293
_diffrn_measured_fraction_theta_full 0.996
_diffrn_measured_fraction_theta_max 0.973
_diffrn_measurement_device_type 'Bruker--Nonius KappaCCD'
_diffrn_measurement_method '\w scans'
_diffrn_radiation_monochromator graphite
_diffrn_radiation_source 'fine-focus sealed tube'
_diffrn_radiation_type MoK\a
_diffrn_radiation_wavelength 0.71073
_diffrn_reflns_av_R_equivalents 0.0702
_diffrn_reflns_av_sigmaI/netI 0.0469
_diffrn_reflns_limit_h_max 11
_diffrn_reflns_limit_h_min -10
_diffrn_reflns_limit_k_max 11
_diffrn_reflns_limit_k_min -11
_diffrn_reflns_limit_l_max 16
_diffrn_reflns_limit_l_min -19
_diffrn_reflns_number 9341
_diffrn_reflns_theta_full 25.00
_diffrn_reflns_theta_max 27.08
_diffrn_reflns_theta_min 3.49
_diffrn_standards_decay_% 0
_diffrn_standards_interval_time 120
_diffrn_standards_number 0
_exptl_absorpt_coefficient_mu 3.325
_exptl_absorpt_correction_T_max 0.3605
_exptl_absorpt_correction_T_min 0.2495
_exptl_absorpt_correction_type multi-scan
_exptl_absorpt_process_details
;
(SADABS; Sheldrick, 1996)
;
_exptl_crystal_colour pale-yellow
_exptl_crystal_density_diffrn 1.726
_exptl_crystal_density_method 'not measured'
_exptl_crystal_description block
_exptl_crystal_F_000 640
_exptl_crystal_size_max 0.545
_exptl_crystal_size_mid 0.307
_exptl_crystal_size_min 0.234
_refine_diff_density_max 0.804
_refine_diff_density_min -0.683
_refine_ls_extinction_method none
_refine_ls_goodness_of_fit_ref 1.018
_refine_ls_hydrogen_treatment constr
_refine_ls_matrix_type full
_refine_ls_number_parameters 172
_refine_ls_number_reflns 2648
_refine_ls_number_restraints 0
_refine_ls_restrained_S_all 1.018
_refine_ls_R_factor_all 0.0644
_refine_ls_R_factor_gt 0.0482
_refine_ls_shift/su_max 0.000
_refine_ls_shift/su_mean 0.000
_refine_ls_structure_factor_coef Fsqd
_refine_ls_weighting_details 'calc w=1/[\s^2^(Fo^2^)+(0.0723P)^2^+0.6227P] where P=(Fo^2^+2Fc^2^)/3'
_refine_ls_weighting_scheme calc
_refine_ls_wR_factor_gt 0.1213
_refine_ls_wR_factor_ref 0.1365
_reflns_number_gt 1918
_reflns_number_total 2648
_reflns_threshold_expression I>2\s(I)
_cod_data_source_file hg5114.cif
_cod_data_source_block I
_cod_original_sg_symbol_H-M 'P 21/c'
_cod_database_code 2232324
_cod_database_fobs_code 2232324

loop_
_symmetry_equiv_pos_as_xyz
'x, y, z'
'-x, y+1/2, -z+1/2'
'-x, -y, -z'
'x, -y-1/2, z-1/2'

loop_
_atom_site_type_symbol
_atom_site_label
_atom_site_fract_x
_atom_site_fract_y
_atom_site_fract_z
_atom_site_U_iso_or_equiv
_atom_site_adp_type
_atom_site_calc_flag
_atom_site_refinement_flags
_atom_site_occupancy
_atom_site_symmetry_multiplicity
Br Br 1.07826(4) 0.25892(4) 1.01950(2) 0.0659(2) Uani d . 1 1
O O2 0.6701(3) 0.1952(3) 0.59586(16) 0.0569(6) Uani d . 1 1
C C1 0.9755(4) 0.2726(4) 0.8984(2) 0.0507(8) Uani d . 1 1
O O1 0.7563(3) 0.4159(3) 0.58276(16) 0.0606(6) Uani d . 1 1
C C4 0.8266(4) 0.2946(3) 0.7227(2) 0.0457(7) Uani d . 1 1
C C8 0.5953(4) 0.1968(4) 0.5064(2) 0.0480(7) Uani d . 1 1
C C11 0.4518(4) 0.1846(4) 0.3321(2) 0.0504(8) Uani d . 1 1
C C10 0.5615(4) 0.0861(4) 0.3623(2) 0.0552(8) Uani d . 1 1
H H10 0.5859 0.0161 0.3235 0.066 Uiso calc R 1 1
N N1 0.3778(5) 0.1834(4) 0.2373(2) 0.0694(9) Uani d . 1 1
C C7 0.7503(4) 0.3138(4) 0.6281(2) 0.0485(7) Uani d . 1 1
C C5 0.9242(4) 0.4006(4) 0.7604(3) 0.0594(9) Uani d . 1 1
H H5 0.9388 0.4796 0.7261 0.071 Uiso calc R 1 1
C C2 0.8757(4) 0.1668(4) 0.8629(2) 0.0527(8) Uani d . 1 1
H H2 0.8587 0.0893 0.8978 0.063 Uiso calc R 1 1
C C3 0.8023(4) 0.1793(3) 0.7748(2) 0.0499(8) Uani d . 1 1
H H3 0.7354 0.1090 0.7499 0.060 Uiso calc R 1 1
C C6 0.9997(5) 0.3897(4) 0.8482(2) 0.0631(10) Uani d . 1 1
H H6 1.0659 0.4603 0.8732 0.076 Uiso calc R 1 1
C C9 0.6350(4) 0.0922(3) 0.4507(2) 0.0535(8) Uani d . 1 1
H H9 0.7101 0.0268 0.4724 0.064 Uiso calc R 1 1
C C13 0.4817(4) 0.2937(4) 0.4769(2) 0.0554(8) Uani d . 1 1
H H13 0.4546 0.3616 0.5162 0.066 Uiso calc R 1 1
O O3 0.4181(5) 0.0922(4) 0.18766(19) 0.0955(11) Uani d . 1 1
C C12 0.4100(5) 0.2880(4) 0.3889(3) 0.0580(9) Uani d . 1 1
H H12 0.3340 0.3527 0.3674 0.070 Uiso calc R 1 1
O O4 0.2819(6) 0.2721(4) 0.2116(3) 0.1064(14) Uani d . 1 1

loop_
_atom_site_aniso_label
_atom_site_aniso_U_11
_atom_site_aniso_U_22
_atom_site_aniso_U_33
_atom_site_aniso_U_12
_atom_site_aniso_U_13
_atom_site_aniso_U_23
Br 0.0611(3) 0.0868(3) 0.0476(3) -0.00760(19) 0.00100(18) -0.00065(17)
O2 0.0682(16) 0.0504(12) 0.0479(13) -0.0114(12) -0.0034(11) 0.0040(11)
C1 0.0421(17) 0.062(2) 0.0475(18) 0.0014(14) 0.0051(14) -0.0012(14)
O1 0.0684(17) 0.0519(14) 0.0599(14) -0.0047(11) 0.0054(12) 0.0080(11)
C4 0.0445(17) 0.0475(16) 0.0456(17) 0.0002(14) 0.0079(14) -0.0012(14)
C8 0.0480(19) 0.0511(17) 0.0434(16) -0.0075(14) 0.0029(14) 0.0044(14)
C11 0.059(2) 0.0515(18) 0.0408(16) -0.0151(16) 0.0091(15) 0.0008(14)
C10 0.067(2) 0.0478(18) 0.0534(19) -0.0115(16) 0.0189(17) -0.0075(14)
N1 0.094(3) 0.067(2) 0.0456(17) -0.030(2) 0.0054(17) 0.0047(16)
C7 0.0460(18) 0.0476(18) 0.0531(19) -0.0014(14) 0.0112(15) -0.0003(15)
C5 0.060(2) 0.058(2) 0.059(2) -0.0160(17) 0.0039(16) 0.0070(16)
C2 0.058(2) 0.0476(18) 0.0524(18) 0.0002(15) 0.0073(16) -0.0007(14)
C3 0.054(2) 0.0441(17) 0.0509(18) -0.0044(14) 0.0059(15) -0.0034(14)
C6 0.061(2) 0.067(2) 0.059(2) -0.0197(18) 0.0020(18) -0.0030(17)
C9 0.057(2) 0.0445(17) 0.059(2) -0.0004(15) 0.0105(16) 0.0020(14)
C13 0.056(2) 0.0594(19) 0.050(2) 0.0043(17) 0.0057(16) -0.0083(16)
O3 0.148(3) 0.092(2) 0.0467(15) -0.027(2) 0.0140(18) -0.0131(15)
C12 0.057(2) 0.062(2) 0.053(2) 0.0049(17) 0.0034(17) 0.0015(16)
O4 0.137(4) 0.105(3) 0.063(2) 0.011(2) -0.028(2) 0.0082(17)

loop_
_atom_type_symbol
_atom_type_description
_atom_type_scat_dispersion_real
_atom_type_scat_dispersion_imag
_atom_type_scat_source
C C 0.0033 0.0016 'International Tables Vol C Tables 4.2.6.8 and 6.1.1.4'
H H 0.0000 0.0000 'International Tables Vol C Tables 4.2.6.8 and 6.1.1.4'
Br Br -0.2901 2.4595 'International Tables Vol C Tables 4.2.6.8 and 6.1.1.4'
N N 0.0061 0.0033 'International Tables Vol C Tables 4.2.6.8 and 6.1.1.4'
O O 0.0106 0.0060 'International Tables Vol C Tables 4.2.6.8 and 6.1.1.4'

loop_
_geom_angle_atom_site_label_1
_geom_angle_atom_site_label_2
_geom_angle_atom_site_label_3
_geom_angle
C7 O2 C8 117.8(3)
C6 C1 C2 121.5(3)
C6 C1 Br 118.9(3)
C2 C1 Br 119.6(3)
C3 C4 C5 119.4(3)
C3 C4 C7 123.3(3)
C5 C4 C7 117.3(3)
C9 C8 C13 122.0(3)
C9 C8 O2 116.4(3)
C13 C8 O2 121.5(3)
C10 C11 C12 121.8(3)
C10 C11 N1 119.8(3)
C12 C11 N1 118.4(4)
C11 C10 C9 119.1(3)
C11 C10 H10 120.4
C9 C10 H10 120.4
O4 N1 O3 123.6(4)
O4 N1 C11 118.9(4)
O3 N1 C11 117.5(4)
O1 C7 O2 122.4(3)
O1 C7 C4 126.2(3)
O2 C7 C4 111.4(3)
C6 C5 C4 120.5(3)
C6 C5 H5 119.8
C4 C5 H5 119.8
C3 C2 C1 118.5(3)
C3 C2 H2 120.7
C1 C2 H2 120.7
C2 C3 C4 121.0(3)
C2 C3 H3 119.5
C4 C3 H3 119.5
C5 C6 C1 119.0(3)
C5 C6 H6 120.5
C1 C6 H6 120.5
C8 C9 C10 118.9(3)
C8 C9 H9 120.5
C10 C9 H9 120.5
C12 C13 C8 118.9(3)
C12 C13 H13 120.5
C8 C13 H13 120.5
C13 C12 C11 119.2(4)
C13 C12 H12 120.4
C11 C12 H12 120.4

loop_
_geom_bond_atom_site_label_1
_geom_bond_atom_site_label_2
_geom_bond_distance
Br C1 1.896(4)
O2 C7 1.379(4)
O2 C8 1.394(4)
C1 C6 1.380(5)
C1 C2 1.387(5)
O1 C7 1.192(4)
C4 C3 1.383(5)
C4 C5 1.388(5)
C4 C7 1.477(5)
C8 C9 1.378(5)
C8 C13 1.383(5)
C11 C10 1.372(5)
C11 C12 1.387(5)
C11 N1 1.465(4)
C10 C9 1.379(5)
C10 H10 0.9300
N1 O4 1.214(5)
N1 O3 1.230(5)
C5 C6 1.379(5)
C5 H5 0.9300
C2 C3 1.378(5)
C2 H2 0.9300
C3 H3 0.9300
C6 H6 0.9300
C9 H9 0.9300
C13 C12 1.367(5)
C13 H13 0.9300
C12 H12 0.9300

loop_
_geom_hbond_atom_site_label_D
_geom_hbond_atom_site_label_H
_geom_hbond_atom_site_label_A
_geom_hbond_site_symmetry_A
_geom_hbond_distance_DH
_geom_hbond_distance_HA
_geom_hbond_distance_DA
_geom_hbond_angle_DHA
C10 H10 O4 2_645 0.93 2.69 3.543(6) 153.0
C3 H3 O3 3_656 0.93 2.60 3.335(5) 136.1
C13 H13 O3 4_566 0.93 2.67 3.460(5) 143.4
C12 H12 O1 3_666 0.93 2.50 3.237(5) 136.8

loop_
_geom_torsion_atom_site_label_1
_geom_torsion_atom_site_label_2
_geom_torsion_atom_site_label_3
_geom_torsion_atom_site_label_4
_geom_torsion
C7 O2 C8 C9 123.0(3)
C7 O2 C8 C13 -60.4(4)
C12 C11 C10 C9 -1.7(5)
N1 C11 C10 C9 177.2(3)
C10 C11 N1 O4 -179.4(4)
C12 C11 N1 O4 -0.4(6)
C10 C11 N1 O3 0.0(5)
C12 C11 N1 O3 178.9(4)
C8 O2 C7 O1 0.6(5)
C8 O2 C7 C4 -178.4(3)
C3 C4 C7 O1 173.0(4)
C5 C4 C7 O1 -5.4(5)
C3 C4 C7 O2 -8.0(5)
C5 C4 C7 O2 173.5(3)
C3 C4 C5 C6 1.7(6)
C7 C4 C5 C6 -179.8(4)
C6 C1 C2 C3 1.3(5)
Br C1 C2 C3 179.9(3)
C1 C2 C3 C4 -0.3(5)
C5 C4 C3 C2 -1.2(5)
C7 C4 C3 C2 -179.6(3)
C4 C5 C6 C1 -0.7(6)
C2 C1 C6 C5 -0.9(6)
Br C1 C6 C5 -179.5(3)
C13 C8 C9 C10 1.5(5)
O2 C8 C9 C10 178.1(3)
C11 C10 C9 C8 0.4(5)
C9 C8 C13 C12 -2.0(6)
O2 C8 C13 C12 -178.5(3)
C8 C13 C12 C11 0.7(6)
C10 C11 C12 C13 1.2(6)
N1 C11 C12 C13 -177.7(3)

loop_
_cod_related_entry_id
_cod_related_entry_database
_cod_related_entry_code
1 ChemSpider 5400212
